data_4066653
loop_
_publ_author_name
'Ohshita, Joji'
'Matsui, Shigenori'
'Yamamoto, Roh'
'Mizumo, Tomonobu'
'Ooyama, Yousuke'
'Harima, Yutaka'
'Murafuji, Toshihiro'
'Tao, Keisuke'
'Kuramochi, Yusuke'
'Kaikoh, Takashi'
'Higashimura, Hideyuki'

_publ_section_title
;
 Synthesis of Dithienobismoles as Novel Phosphorescence Materials
;
_journal_issue 15
_journal_name_full Organometallics
_journal_page_first 3239
_journal_paper_doi 10.1021/om100560n
_journal_volume 29
_journal_year 2010
_chemical_formula_moiety 'C22 H29 Bi S2 Si2 '
_chemical_formula_sum 'C22 H29 Bi S2 Si2'
_chemical_formula_weight 622.74
_space_group_IT_number 61
_symmetry_cell_setting orthorhombic
_symmetry_Int_Tables_number 61
_symmetry_space_group_name_Hall '-P 2ac 2ab'
_symmetry_space_group_name_H-M 'P b c a'
_cell_angle_alpha 90.0000
_cell_angle_beta 90.0000
_cell_angle_gamma 90.0000
_cell_formula_units_Z 8
_cell_length_a 15.4332(4)
_cell_length_b 17.7471(4)
_cell_length_c 18.5611(3)
_cell_measurement_reflns_used 33256
_cell_measurement_temperature 123.1
_cell_measurement_theta_max 27.4
_cell_measurement_theta_min 3.1
_cell_volume 5083.78(19)
_computing_cell_refinement PROCESS-AUTO
_computing_data_collection PROCESS-AUTO
_computing_data_reduction CrystalStructure
_computing_publication_material 'CrystalStructure 3.8'
_computing_structure_refinement CRYSTALS
_computing_structure_solution SHELXS97
_diffrn_detector_area_resol_mean 10.00
_diffrn_measured_fraction_theta_full 0.997
_diffrn_measured_fraction_theta_max 0.997
_diffrn_measurement_device_type 'Rigaku RAXIS-RAPID'
_diffrn_measurement_method \w
_diffrn_radiation_type 'Mo K\a'
_diffrn_radiation_wavelength 0.71075
_diffrn_reflns_av_R_equivalents 0.058
_diffrn_reflns_limit_h_max 20
_diffrn_reflns_limit_h_min -20
_diffrn_reflns_limit_k_max 22
_diffrn_reflns_limit_k_min -22
_diffrn_reflns_limit_l_max 24
_diffrn_reflns_limit_l_min -24
_diffrn_reflns_number 46218
_diffrn_reflns_theta_full 27.45
_diffrn_reflns_theta_max 27.45
_exptl_absorpt_coefficient_mu 7.188
_exptl_absorpt_correction_type none
_exptl_crystal_colour yellow
_exptl_crystal_density_diffrn 1.627
_exptl_crystal_density_method 'not measured'
_exptl_crystal_description prism
_exptl_crystal_F_000 2432.00
_exptl_crystal_size_max 0.30
_exptl_crystal_size_mid 0.10
_exptl_crystal_size_min 0.10
_refine_diff_density_max 5.05
_refine_diff_density_min -3.86
_refine_ls_extinction_method none
_refine_ls_goodness_of_fit_ref 4.538
_refine_ls_hydrogen_treatment refall
_refine_ls_number_parameters 273
_refine_ls_number_reflns 33680
_refine_ls_R_factor_gt 0.0488
_refine_ls_shift/su_max 0.0000
_refine_ls_structure_factor_coef F
_refine_ls_weighting_details 'w = 1.0'
_refine_ls_weighting_scheme unit
_refine_ls_wR_factor_ref 0.0546
_reflns_number_gt 33489
_reflns_number_total 5799
_reflns_threshold_expression F^2^>2.0\s(F^2^)
_cod_data_source_file om100560n_si_004.cif
_cod_data_source_block '_Matsui2'
_cod_original_cell_volume 5083.77(19)
_cod_original_formula_sum 'C22 H29 Bi S2 Si2 '
_cod_database_code 4066653

loop_
_symmetry_equiv_pos_site_id
_symmetry_equiv_pos_as_xyz
1 +X,+Y,+Z
2 1/2-X,1/2+Y,+Z
3 +X,1/2-Y,1/2+Z
4 1/2-X,-Y,1/2+Z
5 -X,-Y,-Z
6 1/2+X,1/2-Y,-Z
7 -X,1/2+Y,1/2-Z
8 1/2+X,+Y,1/2-Z

loop_
_atom_site_label
_atom_site_type_symbol
_atom_site_fract_x
_atom_site_fract_y
_atom_site_fract_z
_atom_site_U_iso_or_equiv
_atom_site_adp_type
_atom_site_occupancy
_atom_site_symmetry_multiplicity
_atom_site_calc_flag
_atom_site_refinement_flags
Bi(1) Bi 0.487070(10) 0.072810(10) 0.406880(10) 0.02221(2) Uani 1.00 1 d .
S(1) S 0.34032(5) -0.15449(5) 0.39406(5) 0.0232(2) Uani 1.00 1 d .
S(2) S 0.57126(5) -0.17883(4) 0.40607(5) 0.02288(18) Uani 1.00 1 d .
Si(1) Si 0.14368(6) -0.11980(6) 0.37149(6) 0.0282(2) Uani 1.00 1 d .
Si(2) Si 0.77262(5) -0.18626(5) 0.40149(6) 0.0260(2) Uani 1.00 1 d .
C(1) C 0.2586(2) -0.08822(19) 0.38346(19) 0.0240(8) Uani 1.00 1 d .
C(2) C 0.2935(2) -0.0163(2) 0.38537(19) 0.0256(8) Uani 1.00 1 d .
C(3) C 0.3845(2) -0.01574(19) 0.39518(19) 0.0229(8) Uani 1.00 1 d .
C(4) C 0.41964(19) -0.08651(18) 0.39907(18) 0.0215(7) Uani 1.00 1 d .
C(5) C 0.5132(2) -0.09603(17) 0.40462(18) 0.0202(6) Uani 1.00 1 d .
C(6) C 0.56661(19) -0.03441(18) 0.40835(19) 0.0210(7) Uani 1.00 1 d .
C(7) C 0.65574(19) -0.05392(18) 0.41244(19) 0.0232(8) Uani 1.00 1 d .
C(8) C 0.66996(19) -0.13109(18) 0.4115(2) 0.0232(8) Uani 1.00 1 d .
C(9) C 0.2424(2) 0.0550(2) 0.3757(2) 0.0407(11) Uani 1.00 1 d .
C(10) C 0.7265(2) 0.0045(2) 0.4154(2) 0.0308(9) Uani 1.00 1 d .
C(11) C 0.49527(19) 0.09385(17) 0.28721(19) 0.0228(8) Uani 1.00 1 d .
C(12) C 0.4426(2) 0.0585(2) 0.2370(2) 0.0292(9) Uani 1.00 1 d .
C(13) C 0.4482(2) 0.0763(2) 0.1644(2) 0.0342(9) Uani 1.00 1 d .
C(14) C 0.5069(2) 0.1295(2) 0.1410(2) 0.0327(9) Uani 1.00 1 d .
C(15) C 0.5596(2) 0.1654(2) 0.1905(2) 0.0378(11) Uani 1.00 1 d .
C(16) C 0.5538(2) 0.1475(2) 0.2626(2) 0.0328(10) Uani 1.00 1 d .
C(17) C 0.1412(2) -0.2247(2) 0.3766(2) 0.0501(13) Uani 1.00 1 d .
C(18) C 0.1029(2) -0.0873(2) 0.2830(2) 0.0457(12) Uani 1.00 1 d .
C(19) C 0.0766(2) -0.0798(2) 0.4460(2) 0.0443(12) Uani 1.00 1 d .
C(20) C 0.7428(2) -0.2879(2) 0.3936(2) 0.0448(12) Uani 1.00 1 d .
C(21) C 0.8462(2) -0.1748(2) 0.4804(2) 0.0358(10) Uani 1.00 1 d .
C(22) C 0.8314(2) -0.1539(2) 0.3191(2) 0.0437(12) Uani 1.00 1 d .
H(1) H 0.1849 0.0479 0.3926 0.049 Uiso 1.00 1 c R
H(2) H 0.2412 0.0680 0.3261 0.049 Uiso 1.00 1 c R
H(3) H 0.2692 0.0945 0.4023 0.049 Uiso 1.00 1 c R
H(4) H 0.7770 -0.0145 0.3924 0.038 Uiso 1.00 1 c R
H(5) H 0.7079 0.0489 0.3915 0.037 Uiso 1.00 1 c R
H(6) H 0.7393 0.0158 0.4643 0.038 Uiso 1.00 1 c R
H(7) H 0.4021 0.0216 0.2527 0.035 Uiso 1.00 1 c R
H(8) H 0.4113 0.0519 0.1308 0.041 Uiso 1.00 1 c R
H(9) H 0.5112 0.1414 0.0912 0.039 Uiso 1.00 1 c R
H(10) H 0.5997 0.2026 0.1748 0.045 Uiso 1.00 1 c R
H(11) H 0.5908 0.1719 0.2962 0.039 Uiso 1.00 1 c R
H(12) H 0.1489 -0.2450 0.3297 0.060 Uiso 1.00 1 c R
H(13) H 0.0870 -0.2408 0.3954 0.061 Uiso 1.00 1 c R
H(14) H 0.1865 -0.2418 0.4071 0.061 Uiso 1.00 1 c R
H(15) H 0.1496 -0.0843 0.2498 0.055 Uiso 1.00 1 c R
H(16) H 0.0609 -0.1219 0.2655 0.055 Uiso 1.00 1 c R
H(17) H 0.0772 -0.0390 0.2884 0.055 Uiso 1.00 1 c R
H(18) H 0.0761 -0.1139 0.4854 0.053 Uiso 1.00 1 c R
H(19) H 0.0190 -0.0721 0.4295 0.054 Uiso 1.00 1 c R
H(20) H 0.1005 -0.0330 0.4609 0.054 Uiso 1.00 1 c R
H(21) H 0.7846 -0.3134 0.3650 0.054 Uiso 1.00 1 c R
H(22) H 0.7412 -0.3098 0.4403 0.054 Uiso 1.00 1 c R
H(23) H 0.6874 -0.2924 0.3717 0.054 Uiso 1.00 1 c R
H(24) H 0.8797 -0.2193 0.4866 0.043 Uiso 1.00 1 c R
H(25) H 0.8127 -0.1660 0.5225 0.043 Uiso 1.00 1 c R
H(26) H 0.8838 -0.1332 0.4724 0.043 Uiso 1.00 1 c R
H(27) H 0.8921 -0.1600 0.3258 0.053 Uiso 1.00 1 c R
H(28) H 0.8188 -0.1022 0.3107 0.053 Uiso 1.00 1 c R
H(29) H 0.8131 -0.1829 0.2789 0.053 Uiso 1.00 1 c R

loop_
_atom_site_aniso_label
_atom_site_aniso_U_11
_atom_site_aniso_U_22
_atom_site_aniso_U_33
_atom_site_aniso_U_12
_atom_site_aniso_U_13
_atom_site_aniso_U_23
Bi(1) 0.03076(6) 0.01476(6) 0.02112(6) 0.00059(5) 0.00135(5) -0.00064(5)
S(1) 0.0217(3) 0.0193(4) 0.0286(4) -0.0002(2) -0.0009(3) 0.0020(3)
S(2) 0.0221(3) 0.0162(3) 0.0303(4) -0.0009(2) -0.0003(3) -0.0000(3)
Si(1) 0.0216(4) 0.0343(5) 0.0288(5) 0.0004(3) 0.0007(3) 0.0026(4)
Si(2) 0.0223(4) 0.0212(4) 0.0346(5) 0.0004(3) 0.0019(4) 0.0019(4)
C(1) 0.0218(14) 0.0259(18) 0.0245(17) 0.0054(12) 0.0032(12) 0.0045(14)
C(2) 0.0250(15) 0.0248(17) 0.0270(18) 0.0062(13) 0.0086(13) 0.0034(14)
C(3) 0.0269(15) 0.0202(16) 0.0216(18) 0.0001(12) 0.0040(13) 0.0034(14)
C(4) 0.0234(14) 0.0222(17) 0.0190(16) -0.0004(11) 0.0026(12) 0.0024(14)
C(5) 0.0267(13) 0.0169(13) 0.0170(14) 0.0018(11) 0.0001(14) 0.0003(12)
C(6) 0.0265(15) 0.0198(15) 0.0166(15) 0.0006(11) -0.0008(13) -0.0008(14)
C(7) 0.0254(15) 0.0227(17) 0.0216(17) -0.0023(11) -0.0023(13) 0.0015(14)
C(8) 0.0218(14) 0.0214(16) 0.0263(17) -0.0016(11) 0.0011(14) 0.0028(15)
C(9) 0.0304(18) 0.027(2) 0.065(3) 0.0100(14) 0.0101(18) 0.0061(19)
C(10) 0.0270(16) 0.0268(18) 0.039(2) -0.0025(13) -0.0036(15) 0.0019(17)
C(11) 0.0220(15) 0.0171(15) 0.0295(18) 0.0026(11) -0.0008(13) 0.0016(13)
C(12) 0.0269(17) 0.032(2) 0.0285(19) -0.0070(14) 0.0023(14) 0.0002(15)
C(13) 0.0276(16) 0.044(2) 0.0309(19) -0.0017(17) -0.0030(14) -0.0021(19)
C(14) 0.0332(19) 0.042(2) 0.0233(17) 0.0063(16) 0.0017(15) 0.0093(16)
C(15) 0.040(2) 0.033(2) 0.041(2) -0.0106(16) 0.0033(17) 0.0139(18)
C(16) 0.0366(19) 0.0275(19) 0.034(2) -0.0078(15) -0.0028(16) 0.0059(16)
C(17) 0.036(2) 0.039(2) 0.075(3) -0.0112(18) -0.014(2) 0.000(2)
C(18) 0.0312(18) 0.069(3) 0.037(2) 0.0092(19) -0.0049(17) 0.004(2)
C(19) 0.0271(17) 0.066(3) 0.040(2) -0.0037(19) 0.0095(16) 0.003(2)
C(20) 0.0354(19) 0.0261(19) 0.073(3) 0.0047(15) 0.011(2) -0.006(2)
C(21) 0.0278(18) 0.038(2) 0.041(2) 0.0041(16) -0.0032(16) 0.0055(18)
C(22) 0.037(2) 0.051(2) 0.043(2) 0.0076(18) 0.0106(18) 0.005(2)

loop_
_atom_type_symbol
_atom_type_description
_atom_type_scat_dispersion_real
_atom_type_scat_dispersion_imag
_atom_type_scat_source
C C 0.003 0.002
;
International Tables for Crystallography
(1992, Vol. C, Tables 4.2.6.8 and 6.1.1.4)
;
H H 0.000 0.000
;
International Tables for Crystallography
(1992, Vol. C, Table 6.1.1.4)
;
Bi Bi -4.108 10.257
;
International Tables for Crystallography
(1992, Vol. C, Tables 4.2.6.8 and 6.1.1.4)
;
S S 0.125 0.123
;
International Tables for Crystallography
(1992, Vol. C, Tables 4.2.6.8 and 6.1.1.4)
;
Si Si 0.082 0.070
;
International Tables for Crystallography
(1992, Vol. C, Tables 4.2.6.8 and 6.1.1.4)
;

loop_
_geom_angle_atom_site_label_1
_geom_angle_atom_site_label_2
_geom_angle_atom_site_label_3
_geom_angle
_geom_angle_publ_flag
C(3) Bi(1) C(6) 78.16(11) yes
C(3) Bi(1) C(11) 93.46(11) yes
C(6) Bi(1) C(11) 96.92(11) yes
C(1) S(1) C(4) 92.76(15) yes
C(5) S(2) C(8) 92.34(14) yes
C(1) Si(1) C(17) 108.21(17) yes
C(1) Si(1) C(18) 109.51(17) yes
C(1) Si(1) C(19) 108.88(17) yes
C(17) Si(1) C(18) 110.4(2) yes
C(17) Si(1) C(19) 109.3(2) yes
C(18) Si(1) C(19) 110.48(19) yes
C(8) Si(2) C(20) 107.72(15) yes
C(8) Si(2) C(21) 112.39(17) yes
C(8) Si(2) C(22) 109.36(17) yes
C(20) Si(2) C(21) 108.5(2) yes
C(20) Si(2) C(22) 110.6(2) yes
C(21) Si(2) C(22) 108.24(18) yes
S(1) C(1) Si(1) 119.92(18) yes
S(1) C(1) C(2) 109.8(2) yes
Si(1) C(1) C(2) 130.3(2) yes
C(1) C(2) C(3) 113.3(3) yes
C(1) C(2) C(9) 124.7(2) yes
C(3) C(2) C(9) 122.0(3) yes
Bi(1) C(3) C(2) 135.9(2) yes
Bi(1) C(3) C(4) 111.0(2) yes
C(2) C(3) C(4) 113.1(2) yes
S(1) C(4) C(3) 111.0(2) yes
S(1) C(4) C(5) 128.8(2) yes
C(3) C(4) C(5) 120.1(2) yes
S(2) C(5) C(4) 128.0(2) yes
S(2) C(5) C(6) 111.5(2) yes
C(4) C(5) C(6) 120.4(2) yes
Bi(1) C(6) C(5) 110.1(2) yes
Bi(1) C(6) C(7) 136.9(2) yes
C(5) C(6) C(7) 113.0(2) yes
C(6) C(7) C(8) 113.2(2) yes
C(6) C(7) C(10) 122.5(2) yes
C(8) C(7) C(10) 124.4(2) yes
S(2) C(8) Si(2) 118.62(17) yes
S(2) C(8) C(7) 110.0(2) yes
Si(2) C(8) C(7) 130.7(2) yes
Bi(1) C(11) C(12) 123.6(2) yes
Bi(1) C(11) C(16) 118.3(2) yes
C(12) C(11) C(16) 118.1(3) yes
C(11) C(12) C(13) 120.9(3) yes
C(12) C(13) C(14) 120.2(3) yes
C(13) C(14) C(15) 119.5(3) yes
C(14) C(15) C(16) 120.1(3) yes
C(11) C(16) C(15) 121.2(3) yes
C(2) C(9) H(1) 109.9(4) no
C(2) C(9) H(2) 109.3(4) no
C(2) C(9) H(3) 109.3(4) no
H(1) C(9) H(2) 109.5(5) no
H(1) C(9) H(3) 109.5(5) no
H(2) C(9) H(3) 109.5(5) no
C(7) C(10) H(4) 109.5(3) no
C(7) C(10) H(5) 109.5(3) no
C(7) C(10) H(6) 109.3(3) no
H(4) C(10) H(5) 109.5(5) no
H(4) C(10) H(6) 109.5(4) no
H(5) C(10) H(6) 109.5(4) no
C(11) C(12) H(7) 119.4 no
C(13) C(12) H(7) 119.8 no
C(12) C(13) H(8) 119.8 no
C(14) C(13) H(8) 120.0 no
C(13) C(14) H(9) 120.2 no
C(15) C(14) H(9) 120.3 no
C(14) C(15) H(10) 120.0 no
C(16) C(15) H(10) 119.9 no
C(11) C(16) H(11) 119.2 no
C(15) C(16) H(11) 119.6 no
Si(1) C(17) H(12) 109.2(4) no
Si(1) C(17) H(13) 109.7(4) no
Si(1) C(17) H(14) 109.5(4) no
H(12) C(17) H(13) 109.5(6) no
H(12) C(17) H(14) 109.5(5) no
H(13) C(17) H(14) 109.5(6) no
Si(1) C(18) H(15) 109.6(3) no
Si(1) C(18) H(16) 109.5(4) no
Si(1) C(18) H(17) 109.3(4) no
H(15) C(18) H(16) 109.5(5) no
H(15) C(18) H(17) 109.5(6) no
H(16) C(18) H(17) 109.5(5) no
Si(1) C(19) H(18) 109.4(4) no
Si(1) C(19) H(19) 109.6(4) no
Si(1) C(19) H(20) 109.4(3) no
H(18) C(19) H(19) 109.5(5) no
H(18) C(19) H(20) 109.5(5) no
H(19) C(19) H(20) 109.5(6) no
Si(2) C(20) H(21) 109.6(3) no
Si(2) C(20) H(22) 109.2(4) no
Si(2) C(20) H(23) 109.6(3) no
H(21) C(20) H(22) 109.5(5) no
H(21) C(20) H(23) 109.5(6) no
H(22) C(20) H(23) 109.5(5) no
Si(2) C(21) H(24) 109.6(4) no
Si(2) C(21) H(25) 109.4(3) no
Si(2) C(21) H(26) 109.5(4) no
H(24) C(21) H(25) 109.5(5) no
H(24) C(21) H(26) 109.5(4) no
H(25) C(21) H(26) 109.5(5) no
Si(2) C(22) H(27) 109.7(4) no
Si(2) C(22) H(28) 109.3(4) no
Si(2) C(22) H(29) 109.3(4) no
H(27) C(22) H(28) 109.5(5) no
H(27) C(22) H(29) 109.5(5) no
H(28) C(22) H(29) 109.5(5) no

loop_
_geom_bond_atom_site_label_1
_geom_bond_atom_site_label_2
_geom_bond_distance
_geom_bond_publ_flag
Bi(1) C(3) 2.241(3) yes
Bi(1) C(6) 2.265(3) yes
Bi(1) C(11) 2.256(3) yes
S(1) C(1) 1.736(3) yes
S(1) C(4) 1.721(3) yes
S(2) C(5) 1.721(3) yes
S(2) C(8) 1.746(3) yes
Si(1) C(1) 1.873(3) yes
Si(1) C(17) 1.864(4) yes
Si(1) C(18) 1.850(4) yes
Si(1) C(19) 1.868(4) yes
Si(2) C(8) 1.872(3) yes
Si(2) C(20) 1.868(4) yes
Si(2) C(21) 1.865(4) yes
Si(2) C(22) 1.869(4) yes
C(1) C(2) 1.386(4) yes
C(2) C(3) 1.416(4) yes
C(2) C(9) 1.502(5) yes
C(3) C(4) 1.370(4) yes
C(4) C(5) 1.457(4) yes
C(5) C(6) 1.371(4) yes
C(6) C(7) 1.420(4) yes
C(7) C(8) 1.387(4) yes
C(7) C(10) 1.507(4) yes
C(11) C(12) 1.387(4) yes
C(11) C(16) 1.390(4) yes
C(12) C(13) 1.386(5) yes
C(13) C(14) 1.379(5) yes
C(14) C(15) 1.381(5) yes
C(15) C(16) 1.379(5) yes
C(9) H(1) 0.950(5) no
C(9) H(2) 0.950(6) no
C(9) H(3) 0.950(5) no
C(10) H(4) 0.950(4) no
C(10) H(5) 0.950(5) no
C(10) H(6) 0.950(5) no
C(12) H(7) 0.950 no
C(13) H(8) 0.950 no
C(14) H(9) 0.950 no
C(15) H(10) 0.950 no
C(16) H(11) 0.950 no
C(17) H(12) 0.950(7) no
C(17) H(13) 0.950(6) no
C(17) H(14) 0.950(6) no
C(18) H(15) 0.950(5) no
C(18) H(16) 0.950(6) no
C(18) H(17) 0.950(6) no
C(19) H(18) 0.950(6) no
C(19) H(19) 0.950(5) no
C(19) H(20) 0.950(6) no
C(20) H(21) 0.950(6) no
C(20) H(22) 0.950(7) no
C(20) H(23) 0.950(5) no
C(21) H(24) 0.950(5) no
C(21) H(25) 0.950(5) no
C(21) H(26) 0.950(5) no
C(22) H(27) 0.950(5) no
C(22) H(28) 0.950(6) no
C(22) H(29) 0.950(6) no

loop_
_geom_contact_atom_site_label_1
_geom_contact_atom_site_label_2
_geom_contact_distance
_geom_contact_site_symmetry_2
Bi(1) C(2) 3.403(3) .
Bi(1) C(4) 3.016(3) .
Bi(1) C(5) 3.024(3) .
Bi(1) C(5) 3.523(3) 5_656
Bi(1) C(6) 3.593(3) 5_656
Bi(1) C(7) 3.442(3) .
Bi(1) C(12) 3.237(3) .
Bi(1) C(16) 3.161(4) .
S(1) S(2) 3.5971(10) .
S(1) Si(1) 3.1248(12) .
S(1) C(2) 2.562(3) .
S(1) C(3) 2.555(3) .
S(1) C(5) 2.869(3) .
S(1) C(17) 3.332(4) .
S(2) S(1) 3.5971(10) .
S(2) Si(2) 3.1116(10) .
S(2) C(4) 2.860(3) .
S(2) C(6) 2.564(3) .
S(2) C(7) 2.574(3) .
S(2) C(20) 3.288(3) .
Si(1) S(1) 3.1248(12) .
Si(1) C(2) 2.965(3) .
Si(1) C(9) 3.458(3) .
Si(2) S(2) 3.1116(10) .
Si(2) C(7) 2.968(3) .
Si(2) C(10) 3.468(3) .
C(1) C(3) 2.341(4) .
C(1) C(4) 2.503(4) .
C(1) C(9) 2.559(5) .
C(1) C(17) 3.027(5) .
C(1) C(18) 3.040(5) .
C(1) C(19) 3.043(4) .
C(2) Bi(1) 3.403(3) .
C(2) S(1) 2.562(3) .
C(2) Si(1) 2.965(3) .
C(2) C(4) 2.325(4) .
C(3) S(1) 2.555(3) .
C(3) C(1) 2.341(4) .
C(3) C(5) 2.451(4) .
C(3) C(6) 2.840(4) .
C(3) C(9) 2.553(4) .
C(3) C(11) 3.274(4) .
C(3) C(12) 3.341(5) .
C(4) Bi(1) 3.016(3) .
C(4) S(2) 2.860(3) .
C(4) C(1) 2.503(4) .
C(4) C(2) 2.325(4) .
C(4) C(6) 2.455(4) .
C(5) Bi(1) 3.024(3) .
C(5) Bi(1) 3.523(3) 5_656
C(5) S(1) 2.869(3) .
C(5) C(3) 2.451(4) .
C(5) C(7) 2.328(4) .
C(5) C(8) 2.501(4) .
C(6) Bi(1) 3.593(3) 5_656
C(6) S(2) 2.564(3) .
C(6) C(3) 2.840(4) .
C(6) C(4) 2.455(4) .
C(6) C(8) 2.343(4) .
C(6) C(10) 2.566(4) .
C(6) C(11) 3.384(4) .
C(7) Bi(1) 3.442(3) .
C(7) S(2) 2.574(3) .
C(7) Si(2) 2.968(3) .
C(7) C(5) 2.328(4) .
C(8) C(5) 2.501(4) .
C(8) C(6) 2.343(4) .
C(8) C(10) 2.560(4) .
C(8) C(20) 3.020(5) .
C(8) C(21) 3.105(4) .
C(8) C(22) 3.052(5) .
C(9) Si(1) 3.458(3) .
C(9) C(1) 2.559(5) .
C(9) C(3) 2.553(4) .
C(10) Si(2) 3.468(3) .
C(10) C(6) 2.566(4) .
C(10) C(8) 2.560(4) .
C(11) C(3) 3.274(4) .
C(11) C(6) 3.384(4) .
C(11) C(13) 2.412(5) .
C(11) C(14) 2.792(5) .
C(11) C(15) 2.413(5) .
C(12) Bi(1) 3.237(3) .
C(12) C(3) 3.341(5) .
C(12) C(14) 2.398(5) .
C(12) C(15) 2.758(5) .
C(12) C(16) 2.381(5) .
C(13) C(11) 2.412(5) .
C(13) C(15) 2.385(5) .
C(13) C(16) 2.752(5) .
C(14) C(11) 2.792(5) .
C(14) C(12) 2.398(5) .
C(14) C(16) 2.392(5) .
C(15) C(11) 2.413(5) .
C(15) C(12) 2.758(5) .
C(15) C(13) 2.385(5) .
C(16) Bi(1) 3.161(4) .
C(16) C(12) 2.381(5) .
C(16) C(13) 2.752(5) .
C(16) C(14) 2.392(5) .
C(17) S(1) 3.332(4) .
C(17) C(1) 3.027(5) .
C(17) C(18) 3.050(6) .
C(17) C(19) 3.044(6) .
C(18) C(1) 3.040(5) .
C(18) C(17) 3.050(6) .
C(18) C(19) 3.054(6) .
C(19) C(1) 3.043(4) .
C(19) C(17) 3.044(6) .
C(19) C(18) 3.054(6) .
C(20) S(2) 3.288(3) .
C(20) C(8) 3.020(5) .
C(20) C(21) 3.030(5) .
C(20) C(22) 3.073(6) .
C(21) C(8) 3.105(4) .
C(21) C(20) 3.030(5) .
C(21) C(22) 3.025(6) .
C(22) C(8) 3.052(5) .
C(22) C(20) 3.073(6) .
C(22) C(21) 3.025(6) .
Bi(1) H(3) 3.386(3) .
Bi(1) H(5) 3.446(3) .
Bi(1) H(7) 3.276 .
Bi(1) H(11) 3.143 .
Bi(1) H(13) 3.506(4) 2_555
S(1) H(10) 2.988 7_645
S(1) H(12) 3.569(4) .
S(1) H(14) 2.845(4) .
S(1) H(22) 3.493(5) 6_446
S(1) H(24) 3.208(4) 6_446
S(1) H(25) 3.568(4) 6_446
S(1) H(29) 3.277(4) 8_455
S(2) H(9) 3.435 7_645
S(2) H(15) 3.557(4) 8_555
S(2) H(16) 3.345(4) 8_555
S(2) H(22) 3.561(4) .
S(2) H(23) 2.771(4) .
Si(1) H(1) 3.069(3) .
Si(1) H(12) 2.354(4) .
Si(1) H(13) 2.361(4) .
Si(1) H(14) 2.358(4) .
Si(1) H(15) 2.346(4) .
Si(1) H(16) 2.345(4) .
Si(1) H(17) 2.342(4) .
Si(1) H(18) 2.360(4) .
Si(1) H(19) 2.362(4) .
Si(1) H(20) 2.360(4) .
Si(2) H(4) 3.053(3) .
Si(2) H(21) 2.363(4) .
Si(2) H(22) 2.358(4) .
Si(2) H(23) 2.363(4) .
Si(2) H(24) 2.359(4) .
Si(2) H(25) 2.357(4) .
Si(2) H(26) 2.359(4) .
Si(2) H(27) 2.365(4) .
Si(2) H(28) 2.360(4) .
Si(2) H(29) 2.360(4) .
C(1) H(1) 2.676(4) .
C(1) H(2) 2.982(5) .
C(1) H(3) 3.265(5) .
C(1) H(6) 3.105(5) 5_656
C(1) H(12) 3.406(5) .
C(1) H(14) 2.976(5) .
C(1) H(15) 2.997(5) .
C(1) H(17) 3.422(5) .
C(1) H(18) 3.423(5) .
C(1) H(20) 2.996(5) .
C(1) H(29) 3.552(5) 8_455
C(2) H(1) 2.032(4) .
C(2) H(2) 2.025(5) .
C(2) H(3) 2.025(5) .
C(2) H(6) 2.837(5) 5_656
C(2) H(7) 3.054 .
C(2) H(15) 3.566(5) .
C(2) H(20) 3.305(4) .
C(3) H(1) 3.282(4) .
C(3) H(2) 2.957(5) .
C(3) H(3) 2.648(4) .
C(3) H(6) 3.234(5) 5_656
C(3) H(7) 2.740 .
C(4) H(7) 3.337 .
C(5) H(15) 3.563(5) 8_555
C(5) H(16) 3.275(5) 8_555
C(6) H(4) 3.280(4) .
C(6) H(5) 2.653(4) .
C(6) H(6) 2.996(4) .
C(6) H(15) 3.324(5) 8_555
C(6) H(16) 3.583(5) 8_555
C(7) H(4) 2.032(4) .
C(7) H(5) 2.032(4) .
C(7) H(6) 2.030(4) .
C(7) H(15) 3.062(5) 8_555
C(7) H(28) 3.261(5) .
C(8) H(4) 2.671(4) .
C(8) H(5) 3.269(4) .
C(8) H(6) 2.984(4) .
C(8) H(15) 3.123(5) 8_555
C(8) H(22) 3.399(5) .
C(8) H(23) 2.968(5) .
C(8) H(25) 3.079(5) .
C(8) H(26) 3.489(4) .
C(8) H(28) 3.006(5) .
C(8) H(29) 3.432(5) .
C(9) H(6) 3.237(6) 5_656
C(9) H(7) 3.412 .
C(9) H(10) 3.548 8_455
C(9) H(17) 3.452(5) .
C(9) H(20) 3.121(5) .
C(9) H(25) 2.859(5) 5_656
C(10) H(8) 3.094 8_555
C(10) H(20) 3.557(5) 5_656
C(10) H(21) 3.370(5) 2_655
C(10) H(22) 3.366(5) 2_655
C(10) H(28) 3.064(5) .
C(11) H(7) 2.030 .
C(11) H(8) 3.266 .
C(11) H(10) 3.266 .
C(11) H(11) 2.030 .
C(11) H(17) 3.022(5) 8_555
C(12) H(2) 3.524(5) .
C(12) H(8) 2.033 .
C(12) H(9) 3.257 .
C(12) H(11) 3.240 .
C(12) H(17) 2.745(5) 8_555
C(12) H(28) 3.545(5) 8_455
C(13) H(4) 3.270(5) 8_455
C(13) H(7) 2.033 .
C(13) H(9) 2.031 .
C(13) H(10) 3.244 .
C(13) H(17) 2.987(5) 8_555
C(13) H(18) 3.409(5) 4_554
C(13) H(19) 3.342(6) 8_555
C(13) H(23) 3.202(5) 7_655
C(14) H(1) 3.167(5) 8_555
C(14) H(7) 3.253 .
C(14) H(8) 2.028 .
C(14) H(10) 2.030 .
C(14) H(11) 3.247 .
C(14) H(17) 3.442(6) 8_555
C(14) H(18) 3.172(5) 4_554
C(14) H(23) 3.311(5) 7_655
C(14) H(26) 3.555(5) 4_654
C(15) H(1) 3.234(5) 8_555
C(15) H(2) 3.308(5) 8_555
C(15) H(8) 3.244 .
C(15) H(9) 2.033 .
C(15) H(11) 2.024 .
C(16) H(7) 3.241 .
C(16) H(9) 3.250 .
C(16) H(10) 2.027 .
C(16) H(17) 3.462(6) 8_555
C(16) H(21) 3.211(5) 2_655
C(17) H(3) 3.528(5) 2_545
C(17) H(15) 3.429(6) .
C(17) H(16) 3.018(6) .
C(17) H(18) 2.993(6) .
C(17) H(19) 3.443(6) .
C(18) H(1) 3.391(6) .
C(18) H(2) 3.576(5) .
C(18) H(12) 3.012(6) .
C(18) H(13) 3.439(6) .
C(18) H(19) 3.023(6) .
C(18) H(20) 3.440(6) .
C(18) H(27) 3.588(5) 1_455
C(19) H(1) 2.985(5) .
C(19) H(6) 3.484(5) 5_656
C(19) H(8) 3.471 4_555
C(19) H(9) 3.209 4_555
C(19) H(13) 3.012(6) .
C(19) H(14) 3.416(6) .
C(19) H(16) 3.440(6) .
C(19) H(17) 3.013(6) .
C(19) H(26) 3.161(5) 1_455
C(20) H(5) 2.994(5) 2_645
C(20) H(11) 3.220 2_645
C(20) H(24) 2.988(5) .
C(20) H(25) 3.402(6) .
C(20) H(27) 3.472(6) .
C(20) H(29) 3.030(6) .
C(21) H(1) 3.295(6) 5_656
C(21) H(3) 3.154(5) 5_656
C(21) H(4) 3.450(5) .
C(21) H(9) 3.070 4_655
C(21) H(14) 3.554(6) 6_546
C(21) H(19) 3.365(5) 1_655
C(21) H(21) 3.398(6) .
C(21) H(22) 2.987(5) .
C(21) H(27) 2.968(6) .
C(21) H(28) 3.429(6) .
C(22) H(4) 2.944(5) .
C(22) H(7) 3.559 8_555
C(22) H(11) 3.344 2_645
C(22) H(15) 3.322(5) 8_555
C(22) H(21) 3.043(6) .
C(22) H(23) 3.455(6) .
C(22) H(24) 3.400(6) .
C(22) H(26) 2.980(6) .
H(1) Si(1) 3.069(3) .
H(1) C(1) 2.676(4) .
H(1) C(2) 2.032(4) .
H(1) C(3) 3.282(4) .
H(1) C(14) 3.167(5) 8_455
H(1) C(15) 3.234(5) 8_455
H(1) C(18) 3.391(6) .
H(1) C(19) 2.985(5) .
H(1) C(21) 3.295(6) 5_656
H(1) H(2) 1.551(6) .
H(1) H(3) 1.551(5) .
H(1) H(6) 3.116(6) 5_656
H(1) H(9) 3.166 8_455
H(1) H(10) 3.290 8_455
H(1) H(15) 3.581(6) .
H(1) H(17) 2.981(6) .
H(1) H(19) 3.400(5) .
H(1) H(20) 2.317(5) .
H(1) H(25) 2.622(5) 5_656
H(1) H(26) 3.113(6) 5_656
H(2) C(1) 2.982(5) .
H(2) C(2) 2.025(5) .
H(2) C(3) 2.957(5) .
H(2) C(12) 3.524(5) .
H(2) C(15) 3.308(5) 8_455
H(2) C(18) 3.576(5) .
H(2) H(1) 1.551(6) .
H(2) H(3) 1.551(6) .
H(2) H(7) 2.950 .
H(2) H(10) 3.237 8_455
H(2) H(15) 3.362(6) .
H(2) H(17) 3.241(5) .
H(2) H(25) 3.409(6) 5_656
H(3) Bi(1) 3.386(3) .
H(3) C(1) 3.265(5) .
H(3) C(2) 2.025(5) .
H(3) C(3) 2.648(4) .
H(3) C(17) 3.528(5) 2_555
H(3) C(21) 3.154(5) 5_656
H(3) H(1) 1.551(5) .
H(3) H(2) 1.551(6) .
H(3) H(6) 3.160(5) 5_656
H(3) H(10) 3.546 8_455
H(3) H(12) 3.397(6) 2_555
H(3) H(14) 2.987(5) 2_555
H(3) H(25) 2.272(5) 5_656
H(3) H(26) 3.385(5) 5_656
H(4) Si(2) 3.053(3) .
H(4) C(6) 3.280(4) .
H(4) C(7) 2.032(4) .
H(4) C(8) 2.671(4) .
H(4) C(13) 3.270(5) 8_555
H(4) C(21) 3.450(5) .
H(4) C(22) 2.944(5) .
H(4) H(5) 1.551(4) .
H(4) H(6) 1.551(5) .
H(4) H(7) 3.376 8_555
H(4) H(8) 2.423 8_555
H(4) H(15) 3.517(5) 8_555
H(4) H(20) 3.420(5) 5_656
H(4) H(26) 3.059(5) .
H(4) H(27) 3.368(5) .
H(4) H(28) 2.266(5) .
H(5) Bi(1) 3.446(3) .
H(5) C(6) 2.653(4) .
H(5) C(7) 2.032(4) .
H(5) C(8) 3.269(4) .
H(5) C(20) 2.994(5) 2_655
H(5) H(4) 1.551(4) .
H(5) H(6) 1.551(5) .
H(5) H(8) 3.167 8_555
H(5) H(11) 3.340 .
H(5) H(21) 2.496(5) 2_655
H(5) H(22) 2.780(5) 2_655
H(5) H(23) 3.269(5) 2_655
H(5) H(28) 3.517(5) .
H(6) C(1) 3.105(5) 5_656
H(6) C(2) 2.837(5) 5_656
H(6) C(3) 3.234(5) 5_656
H(6) C(6) 2.996(4) .
H(6) C(7) 2.030(4) .
H(6) C(8) 2.984(4) .
H(6) C(9) 3.237(6) 5_656
H(6) C(19) 3.484(5) 5_656
H(6) H(1) 3.116(6) 5_656
H(6) H(3) 3.160(5) 5_656
H(6) H(4) 1.551(5) .
H(6) H(5) 1.551(5) .
H(6) H(8) 3.250 8_555
H(6) H(18) 3.466(5) 5_656
H(6) H(20) 2.851(5) 5_656
H(6) H(21) 3.567(5) 2_655
H(6) H(22) 3.141(5) 2_655
H(6) H(25) 3.586(5) .
H(6) H(26) 3.463(5) .
H(7) Bi(1) 3.276 .
H(7) C(2) 3.054 .
H(7) C(3) 2.740 .
H(7) C(4) 3.337 .
H(7) C(9) 3.412 .
H(7) C(11) 2.030 .
H(7) C(13) 2.033 .
H(7) C(14) 3.253 .
H(7) C(16) 3.241 .
H(7) C(22) 3.559 8_455
H(7) H(2) 2.950 .
H(7) H(4) 3.376 8_455
H(7) H(8) 2.330 .
H(7) H(16) 3.551 8_555
H(7) H(17) 3.007 8_555
H(7) H(27) 3.540 8_455
H(7) H(28) 2.806 8_455
H(8) C(10) 3.094 8_455
H(8) C(11) 3.266 .
H(8) C(12) 2.033 .
H(8) C(14) 2.028 .
H(8) C(15) 3.244 .
H(8) C(19) 3.471 4_554
H(8) H(4) 2.423 8_455
H(8) H(5) 3.167 8_455
H(8) H(6) 3.250 8_455
H(8) H(7) 2.330 .
H(8) H(9) 2.332 .
H(8) H(17) 3.378 8_555
H(8) H(18) 2.920 4_554
H(8) H(19) 2.975 8_555
H(8) H(20) 3.175 4_554
H(8) H(23) 3.157 7_655
H(8) H(28) 3.271 8_455
H(9) S(2) 3.435 7_655
H(9) C(12) 3.257 .
H(9) C(13) 2.031 .
H(9) C(15) 2.033 .
H(9) C(16) 3.250 .
H(9) C(19) 3.209 4_554
H(9) C(21) 3.070 4_654
H(9) H(1) 3.166 8_555
H(9) H(8) 2.332 .
H(9) H(10) 2.335 .
H(9) H(18) 2.431 4_554
H(9) H(19) 3.278 4_554
H(9) H(20) 3.538 4_554
H(9) H(20) 3.524 8_555
H(9) H(23) 3.353 7_655
H(9) H(24) 2.920 4_654
H(9) H(25) 3.034 4_654
H(9) H(26) 2.740 4_654
H(10) S(1) 2.988 7_655
H(10) C(9) 3.548 8_555
H(10) C(11) 3.266 .
H(10) C(13) 3.244 .
H(10) C(14) 2.030 .
H(10) C(16) 2.027 .
H(10) H(1) 3.290 8_555
H(10) H(2) 3.237 8_555
H(10) H(3) 3.546 8_555
H(10) H(9) 2.335 .
H(10) H(11) 2.322 .
H(10) H(24) 3.521 4_654
H(10) H(25) 3.201 4_654
H(10) H(29) 3.111 2_655
H(11) Bi(1) 3.143 .
H(11) C(11) 2.030 .
H(11) C(12) 3.240 .
H(11) C(14) 3.247 .
H(11) C(15) 2.024 .
H(11) C(20) 3.220 2_655
H(11) C(22) 3.344 2_655
H(11) H(5) 3.340 .
H(11) H(10) 2.322 .
H(11) H(21) 2.323 2_655
H(11) H(27) 3.045 2_655
H(11) H(29) 2.990 2_655
H(12) S(1) 3.569(4) .
H(12) Si(1) 2.354(4) .
H(12) C(1) 3.406(5) .
H(12) C(18) 3.012(6) .
H(12) H(3) 3.397(6) 2_545
H(12) H(13) 1.551(7) .
H(12) H(14) 1.551(7) .
H(12) H(15) 3.213(6) .
H(12) H(16) 2.833(6) .
H(12) H(29) 3.420(6) 8_455
H(13) Bi(1) 3.506(4) 2_545
H(13) Si(1) 2.361(4) .
H(13) C(18) 3.439(6) .
H(13) C(19) 3.012(6) .
H(13) H(12) 1.551(7) .
H(13) H(14) 1.551(5) .
H(13) H(16) 3.229(6) .
H(13) H(18) 2.809(6) .
H(13) H(19) 3.235(6) .
H(13) H(27) 3.575(6) 1_455
H(14) S(1) 2.845(4) .
H(14) Si(1) 2.358(4) .
H(14) C(1) 2.976(5) .
H(14) C(19) 3.416(6) .
H(14) C(21) 3.554(6) 6_446
H(14) H(3) 2.987(5) 2_545
H(14) H(12) 1.551(7) .
H(14) H(13) 1.551(5) .
H(14) H(18) 3.189(6) .
H(14) H(22) 3.095(7) 6_446
H(14) H(25) 2.860(6) 6_446
H(15) S(2) 3.557(4) 8_455
H(15) Si(1) 2.346(4) .
H(15) C(1) 2.997(5) .
H(15) C(2) 3.566(5) .
H(15) C(5) 3.563(5) 8_455
H(15) C(6) 3.324(5) 8_455
H(15) C(7) 3.062(5) 8_455
H(15) C(8) 3.123(5) 8_455
H(15) C(17) 3.429(6) .
H(15) C(22) 3.322(5) 8_455
H(15) H(1) 3.581(6) .
H(15) H(2) 3.362(6) .
H(15) H(4) 3.517(5) 8_455
H(15) H(12) 3.213(6) .
H(15) H(16) 1.551(5) .
H(15) H(17) 1.551(6) .
H(15) H(28) 2.860(5) 8_455
H(15) H(29) 3.117(6) 8_455
H(16) S(2) 3.345(4) 8_455
H(16) Si(1) 2.345(4) .
H(16) C(5) 3.275(5) 8_455
H(16) C(6) 3.583(5) 8_455
H(16) C(17) 3.018(6) .
H(16) C(19) 3.440(6) .
H(16) H(7) 3.551 8_455
H(16) H(12) 2.833(6) .
H(16) H(13) 3.229(6) .
H(16) H(15) 1.551(5) .
H(16) H(17) 1.551(7) .
H(16) H(19) 3.234(6) .
H(16) H(27) 2.914(5) 1_455
H(17) Si(1) 2.342(4) .
H(17) C(1) 3.422(5) .
H(17) C(9) 3.452(5) .
H(17) C(11) 3.022(5) 8_455
H(17) C(12) 2.745(5) 8_455
H(17) C(13) 2.987(5) 8_455
H(17) C(14) 3.442(6) 8_455
H(17) C(16) 3.462(6) 8_455
H(17) C(19) 3.013(6) .
H(17) H(1) 2.981(6) .
H(17) H(2) 3.241(5) .
H(17) H(7) 3.007 8_455
H(17) H(8) 3.378 8_455
H(17) H(15) 1.551(6) .
H(17) H(16) 1.551(7) .
H(17) H(19) 2.830(6) .
H(17) H(20) 3.225(6) .
H(18) Si(1) 2.360(4) .
H(18) C(1) 3.423(5) .
H(18) C(13) 3.409(5) 4_555
H(18) C(14) 3.172(5) 4_555
H(18) C(17) 2.993(6) .
H(18) H(6) 3.466(5) 5_656
H(18) H(8) 2.920 4_555
H(18) H(9) 2.431 4_555
H(18) H(13) 2.809(6) .
H(18) H(14) 3.189(6) .
H(18) H(19) 1.551(6) .
H(18) H(20) 1.551(7) .
H(18) H(22) 3.198(5) 6_446
H(18) H(23) 3.571(6) 6_446
H(18) H(24) 3.563(5) 1_455
H(18) H(26) 2.998(5) 1_455
H(19) Si(1) 2.362(4) .
H(19) C(13) 3.342(6) 8_455
H(19) C(17) 3.443(6) .
H(19) C(18) 3.023(6) .
H(19) C(21) 3.365(5) 1_455
H(19) H(1) 3.400(5) .
H(19) H(8) 2.975 8_455
H(19) H(9) 3.278 4_555
H(19) H(13) 3.235(6) .
H(19) H(16) 3.234(6) .
H(19) H(17) 2.830(6) .
H(19) H(18) 1.551(6) .
H(19) H(20) 1.551(5) .
H(19) H(20) 3.320(6) 5_556
H(19) H(24) 3.546(6) 1_455
H(19) H(26) 2.482(5) 1_455
H(19) H(27) 3.157(6) 1_455
H(20) Si(1) 2.360(4) .
H(20) C(1) 2.996(5) .
H(20) C(2) 3.305(4) .
H(20) C(9) 3.121(5) .
H(20) C(10) 3.557(5) 5_656
H(20) C(18) 3.440(6) .
H(20) H(1) 2.317(5) .
H(20) H(4) 3.420(5) 5_656
H(20) H(6) 2.851(5) 5_656
H(20) H(8) 3.175 4_555
H(20) H(9) 3.538 4_555
H(20) H(9) 3.524 8_455
H(20) H(17) 3.225(6) .
H(20) H(18) 1.551(7) .
H(20) H(19) 1.551(5) .
H(20) H(19) 3.320(6) 5_556
H(20) H(26) 3.209(6) 5_656
H(21) Si(2) 2.363(4) .
H(21) C(10) 3.370(5) 2_645
H(21) C(16) 3.211(5) 2_645
H(21) C(21) 3.398(6) .
H(21) C(22) 3.043(6) .
H(21) H(5) 2.496(5) 2_645
H(21) H(6) 3.567(5) 2_645
H(21) H(11) 2.323 2_645
H(21) H(22) 1.551(7) .
H(21) H(23) 1.551(5) .
H(21) H(24) 3.168(6) .
H(21) H(27) 3.271(6) .
H(21) H(29) 2.847(6) .
H(22) S(1) 3.493(5) 6_546
H(22) S(2) 3.561(4) .
H(22) Si(2) 2.358(4) .
H(22) C(8) 3.399(5) .
H(22) C(10) 3.366(5) 2_645
H(22) C(21) 2.987(5) .
H(22) H(5) 2.780(5) 2_645
H(22) H(6) 3.141(5) 2_645
H(22) H(14) 3.095(7) 6_546
H(22) H(18) 3.198(5) 6_546
H(22) H(21) 1.551(7) .
H(22) H(23) 1.551(6) .
H(22) H(24) 2.808(5) .
H(22) H(25) 3.172(5) .
H(23) S(2) 2.771(4) .
H(23) Si(2) 2.363(4) .
H(23) C(8) 2.968(5) .
H(23) C(13) 3.202(5) 7_645
H(23) C(14) 3.311(5) 7_645
H(23) C(22) 3.455(6) .
H(23) H(5) 3.269(5) 2_645
H(23) H(8) 3.157 7_645
H(23) H(9) 3.353 7_645
H(23) H(18) 3.571(6) 6_546
H(23) H(21) 1.551(5) .
H(23) H(22) 1.551(6) .
H(23) H(29) 3.241(6) .
H(24) S(1) 3.208(4) 6_546
H(24) Si(2) 2.359(4) .
H(24) C(20) 2.988(5) .
H(24) C(22) 3.400(6) .
H(24) H(9) 2.920 4_655
H(24) H(10) 3.521 4_655
H(24) H(18) 3.563(5) 1_655
H(24) H(19) 3.546(6) 1_655
H(24) H(21) 3.168(6) .
H(24) H(22) 2.808(5) .
H(24) H(25) 1.551(5) .
H(24) H(26) 1.551(6) .
H(24) H(27) 3.171(6) .
H(25) S(1) 3.568(4) 6_546
H(25) Si(2) 2.357(4) .
H(25) C(8) 3.079(5) .
H(25) C(9) 2.859(5) 5_656
H(25) C(20) 3.402(6) .
H(25) H(1) 2.622(5) 5_656
H(25) H(2) 3.409(6) 5_656
H(25) H(3) 2.272(5) 5_656
H(25) H(6) 3.586(5) .
H(25) H(9) 3.034 4_655
H(25) H(10) 3.201 4_655
H(25) H(14) 2.860(6) 6_546
H(25) H(22) 3.172(5) .
H(25) H(24) 1.551(5) .
H(25) H(26) 1.551(5) .
H(26) Si(2) 2.359(4) .
H(26) C(8) 3.489(4) .
H(26) C(14) 3.555(5) 4_655
H(26) C(19) 3.161(5) 1_655
H(26) C(22) 2.980(6) .
H(26) H(1) 3.113(6) 5_656
H(26) H(3) 3.385(5) 5_656
H(26) H(4) 3.059(5) .
H(26) H(6) 3.463(5) .
H(26) H(9) 2.740 4_655
H(26) H(18) 2.998(5) 1_655
H(26) H(19) 2.482(5) 1_655
H(26) H(20) 3.209(6) 5_656
H(26) H(24) 1.551(6) .
H(26) H(25) 1.551(5) .
H(26) H(27) 2.766(6) .
H(26) H(28) 3.212(6) .
H(27) Si(2) 2.365(4) .
H(27) C(18) 3.588(5) 1_655
H(27) C(20) 3.472(6) .
H(27) C(21) 2.968(6) .
H(27) H(4) 3.368(5) .
H(27) H(7) 3.540 8_555
H(27) H(11) 3.045 2_645
H(27) H(13) 3.575(6) 1_655
H(27) H(16) 2.914(5) 1_655
H(27) H(19) 3.157(6) 1_655
H(27) H(21) 3.271(6) .
H(27) H(24) 3.171(6) .
H(27) H(26) 2.766(6) .
H(27) H(28) 1.551(6) .
H(27) H(29) 1.551(5) .
H(28) Si(2) 2.360(4) .
H(28) C(7) 3.261(5) .
H(28) C(8) 3.006(5) .
H(28) C(10) 3.064(5) .
H(28) C(12) 3.545(5) 8_555
H(28) C(21) 3.429(6) .
H(28) H(4) 2.266(5) .
H(28) H(5) 3.517(5) .
H(28) H(7) 2.806 8_555
H(28) H(8) 3.271 8_555
H(28) H(15) 2.860(5) 8_555
H(28) H(26) 3.212(6) .
H(28) H(27) 1.551(6) .
H(28) H(29) 1.551(6) .
H(29) S(1) 3.277(4) 8_555
H(29) Si(2) 2.360(4) .
H(29) C(1) 3.552(5) 8_555
H(29) C(8) 3.432(5) .
H(29) C(20) 3.030(6) .
H(29) H(10) 3.111 2_645
H(29) H(11) 2.990 2_645
H(29) H(12) 3.420(6) 8_555
H(29) H(15) 3.117(6) 8_555
H(29) H(21) 2.847(6) .
H(29) H(23) 3.241(6) .
H(29) H(27) 1.551(5) .
H(29) H(28) 1.551(6) .

loop_
_geom_torsion_atom_site_label_1
_geom_torsion_atom_site_label_2
_geom_torsion_atom_site_label_3
_geom_torsion_atom_site_label_4
_geom_torsion
C(3) Bi(1) C(6) C(5) -2.5(2)
C(3) Bi(1) C(6) C(7) 177.9(3)
C(6) Bi(1) C(3) C(2) -177.0(3)
C(6) Bi(1) C(3) C(4) 3.5(2)
C(3) Bi(1) C(11) C(12) 3.1(2)
C(3) Bi(1) C(11) C(16) -179.7(2)
C(11) Bi(1) C(3) C(2) -80.6(3)
C(11) Bi(1) C(3) C(4) 99.9(2)
C(6) Bi(1) C(11) C(12) 81.6(2)
C(6) Bi(1) C(11) C(16) -101.2(2)
C(11) Bi(1) C(6) C(5) -94.6(2)
C(11) Bi(1) C(6) C(7) 85.8(3)
C(1) S(1) C(4) C(3) 1.9(2)
C(1) S(1) C(4) C(5) -176.3(3)
C(4) S(1) C(1) Si(1) 178.7(2)
C(4) S(1) C(1) C(2) -1.1(2)
C(5) S(2) C(8) Si(2) -170.9(2)
C(5) S(2) C(8) C(7) 0.3(2)
C(8) S(2) C(5) C(4) 178.8(3)
C(8) S(2) C(5) C(6) -0.2(2)
C(17) Si(1) C(1) S(1) 1.7(2)
C(17) Si(1) C(1) C(2) -178.5(3)
C(18) Si(1) C(1) S(1) -118.7(2)
C(18) Si(1) C(1) C(2) 61.1(3)
C(19) Si(1) C(1) S(1) 120.4(2)
C(19) Si(1) C(1) C(2) -59.8(3)
C(20) Si(2) C(8) S(2) -4.0(3)
C(20) Si(2) C(8) C(7) -173.1(3)
C(21) Si(2) C(8) S(2) -123.4(2)
C(21) Si(2) C(8) C(7) 67.4(4)
C(22) Si(2) C(8) S(2) 116.3(2)
C(22) Si(2) C(8) C(7) -52.8(4)
S(1) C(1) C(2) C(3) 0.0(3)
S(1) C(1) C(2) C(9) 178.1(3)
Si(1) C(1) C(2) C(3) -179.7(2)
Si(1) C(1) C(2) C(9) -1.7(5)
C(1) C(2) C(3) Bi(1) -178.0(2)
C(1) C(2) C(3) C(4) 1.5(4)
C(9) C(2) C(3) Bi(1) 3.9(5)
C(9) C(2) C(3) C(4) -176.7(3)
Bi(1) C(3) C(4) S(1) 177.35(15)
Bi(1) C(3) C(4) C(5) -4.2(4)
C(2) C(3) C(4) S(1) -2.3(3)
C(2) C(3) C(4) C(5) 176.2(3)
S(1) C(4) C(5) S(2) 1.3(4)
S(1) C(4) C(5) C(6) -179.7(2)
C(3) C(4) C(5) S(2) -176.8(2)
C(3) C(4) C(5) C(6) 2.1(5)
S(2) C(5) C(6) Bi(1) -179.69(15)
S(2) C(5) C(6) C(7) 0.0(3)
C(4) C(5) C(6) Bi(1) 1.2(4)
C(4) C(5) C(6) C(7) -179.1(3)
Bi(1) C(6) C(7) C(8) 179.8(2)
Bi(1) C(6) C(7) C(10) -1.7(5)
C(5) C(6) C(7) C(8) 0.3(4)
C(5) C(6) C(7) C(10) 178.7(3)
C(6) C(7) C(8) S(2) -0.4(4)
C(6) C(7) C(8) Si(2) 169.5(2)
C(10) C(7) C(8) S(2) -178.8(2)
C(10) C(7) C(8) Si(2) -8.9(5)
Bi(1) C(11) C(12) C(13) 177.1(2)
Bi(1) C(11) C(16) C(15) -177.2(2)
C(12) C(11) C(16) C(15) 0.2(4)
C(16) C(11) C(12) C(13) -0.1(3)
C(11) C(12) C(13) C(14) 0.3(5)
C(12) C(13) C(14) C(15) -0.5(5)
C(13) C(14) C(15) C(16) 0.6(5)
C(14) C(15) C(16) C(11) -0.4(5)
